data_1516992
loop_
_publ_author_name
'Markus Graser'
'Holger Kopacka'
'Klaus Wurst'
'Thomas Muller'
'Benno Bildstein'

_publ_section_title
;
 Structurally diverse pyridyl or quinolyl enolato/enamido metal complexes
 of Li, Zr, Fe, Co, Ni, Cu and Zn
;
_journal_name_full
;
Inorganica Chimica Acta
;
_journal_page_first 38
_journal_page_last 49
_journal_volume 401
_journal_year 2013
_chemical_formula_sum 'C24 H28 N2'
_chemical_formula_weight 344.48
_space_group_IT_number 14
_symmetry_cell_setting monoclinic
_symmetry_space_group_name_Hall '-P 2yn'
_symmetry_space_group_name_H-M 'P 1 21/n 1'
_atom_sites_solution_hydrogens geom
_atom_sites_solution_primary direct
_atom_sites_solution_secondary difmap
_cell_angle_alpha 90.00
_cell_angle_beta 97.961(2)
_cell_angle_gamma 90.00
_cell_formula_units_Z 4
_cell_length_a 9.002(3)
_cell_length_b 10.9823(4)
_cell_length_c 21.1272(7)
_cell_measurement_reflns_used 12919
_cell_measurement_temperature 233(2)
_cell_measurement_theta_max 24.0
_cell_measurement_theta_min 1.0
_cell_volume 2068.6(7)
_computing_data_collection COLLECT
_computing_data_reduction 'DENZO and SCALEPACK'
_computing_structure_refinement 'SHELXL-97 (Sheldrick, 1997)'
_computing_structure_solution 'SHELXS-97 (Sheldrick, 1990)'
_diffrn_ambient_temperature 233(2)
_diffrn_measured_fraction_theta_full 0.994
_diffrn_measured_fraction_theta_max 0.994
_diffrn_measurement_device_type 'Nonius KappaCCD'
_diffrn_measurement_method 'phi- and omega scans'
_diffrn_radiation_monochromator graphite
_diffrn_radiation_source 'fine-focus sealed tube'
_diffrn_radiation_type MoK\a
_diffrn_radiation_wavelength 0.71073
_diffrn_reflns_av_R_equivalents 0.0224
_diffrn_reflns_av_sigmaI/netI 0.0246
_diffrn_reflns_limit_h_max 10
_diffrn_reflns_limit_h_min -10
_diffrn_reflns_limit_k_max 12
_diffrn_reflns_limit_k_min -11
_diffrn_reflns_limit_l_max 23
_diffrn_reflns_limit_l_min -24
_diffrn_reflns_number 10714
_diffrn_reflns_theta_full 24.00
_diffrn_reflns_theta_max 24.00
_diffrn_reflns_theta_min 1.95
_diffrn_standards_number 0
_exptl_absorpt_coefficient_mu 0.064
_exptl_absorpt_correction_type none
_exptl_crystal_colour 'light yellow'
_exptl_crystal_density_diffrn 1.106
_exptl_crystal_density_method 'not measured'
_exptl_crystal_description prism
_exptl_crystal_F_000 744
_exptl_crystal_size_max 0.45
_exptl_crystal_size_mid 0.25
_exptl_crystal_size_min 0.12
_refine_diff_density_max 0.174
_refine_diff_density_min -0.155
_refine_diff_density_rms 0.027
_refine_ls_extinction_coef 0.022(3)
_refine_ls_extinction_expression Fc^*^=kFc[1+0.001xFc^2^\l^3^/sin(2\q)]^-1/4^
_refine_ls_extinction_method SHELXL
_refine_ls_goodness_of_fit_ref 1.042
_refine_ls_matrix_type full
_refine_ls_number_parameters 241
_refine_ls_number_reflns 3238
_refine_ls_number_restraints 0
_refine_ls_restrained_S_all 1.042
_refine_ls_R_factor_all 0.0571
_refine_ls_R_factor_gt 0.0467
_refine_ls_shift/su_max 0.000
_refine_ls_shift/su_mean 0.000
_refine_ls_structure_factor_coef Fsqd
_refine_ls_weighting_details 'calc w=1/[\s^2^(Fo^2^)+(0.0614P)^2^+0.4644P] where P=(Fo^2^+2Fc^2^)/3'
_refine_ls_weighting_scheme calc
_refine_ls_wR_factor_gt 0.1207
_refine_ls_wR_factor_ref 0.1276
_reflns_number_gt 2693
_reflns_number_total 3238
_reflns_threshold_expression >2sigma(I)
_cod_data_source_file ICA-2013-401-38-49-14.CIF
_cod_data_source_block 9
_cod_original_sg_symbol_H-M P21/n
_cod_database_code 1516992

loop_
_symmetry_equiv_pos_as_xyz
'x, y, z'
'-x+1/2, y+1/2, -z+1/2'
'-x, -y, -z'
'x-1/2, -y-1/2, z-1/2'

loop_
_atom_site_label
_atom_site_type_symbol
_atom_site_fract_x
_atom_site_fract_y
_atom_site_fract_z
_atom_site_U_iso_or_equiv
_atom_site_adp_type
_atom_site_occupancy
_atom_site_symmetry_multiplicity
_atom_site_calc_flag
_atom_site_refinement_flags
N1 N -0.14826(16) 0.59959(13) 0.33496(7) 0.0536(4) Uani 1 1 d .
H1 H -0.0946(19) 0.6597(17) 0.3579(9) 0.065(5) Uiso 1 1 d .
N5 N 0.02781(14) 0.79864(12) 0.34152(6) 0.0492(4) Uani 1 1 d .
C2 C -0.14712(17) 0.60517(14) 0.27110(7) 0.0508(4) Uani 1 1 d .
C3 C -0.06789(18) 0.69346(15) 0.24490(7) 0.0541(4) Uani 1 1 d .
H3 H -0.0757 0.6946 0.2001 0.065 Uiso 1 1 calc .
C4 C 0.02583(17) 0.78445(14) 0.27862(7) 0.0495(4) Uani 1 1 d .
C6 C 0.12254(17) 0.88267(14) 0.37325(8) 0.0501(4) Uani 1 1 d .
C7 C 0.1236(2) 0.89811(17) 0.43939(9) 0.0667(5) Uani 1 1 d .
H7 H 0.0561 0.8534 0.4605 0.080 Uiso 1 1 calc .
C8 C 0.2210(3) 0.97701(19) 0.47330(10) 0.0786(6) Uani 1 1 d .
H8 H 0.2194 0.9864 0.5174 0.094 Uiso 1 1 calc .
C9 C 0.3226(2) 1.04369(18) 0.44347(11) 0.0772(6) Uani 1 1 d .
H9 H 0.3915 1.0958 0.4676 0.093 Uiso 1 1 calc .
C10 C 0.3221(2) 1.03335(17) 0.37956(11) 0.0707(5) Uani 1 1 d .
H10 H 0.3895 1.0800 0.3594 0.085 Uiso 1 1 calc .
C11 C 0.22227(18) 0.95396(15) 0.34284(9) 0.0564(4) Uani 1 1 d .
C12 C 0.2151(2) 0.93909(18) 0.27592(10) 0.0696(5) Uani 1 1 d .
H12 H 0.2776 0.9858 0.2532 0.083 Uiso 1 1 calc .
C13 C 0.1190(2) 0.85827(18) 0.24468(8) 0.0645(5) Uani 1 1 d .
H13 H 0.1132 0.8503 0.2001 0.077 Uiso 1 1 calc .
C14 C -0.2363(2) 0.51158(18) 0.23071(9) 0.0685(5) Uani 1 1 d .
H14A H -0.1954 0.4314 0.2415 0.103 Uiso 1 1 calc R
H14B H -0.2313 0.5282 0.1860 0.103 Uiso 1 1 calc R
H14C H -0.3400 0.5145 0.2385 0.103 Uiso 1 1 calc R
C15 C -0.21740(17) 0.50717(14) 0.36869(7) 0.0475(4) Uani 1 1 d .
C16 C -0.35828(18) 0.53103(16) 0.38724(7) 0.0535(4) Uani 1 1 d .
C17 C -0.41935(19) 0.44190(19) 0.42293(8) 0.0649(5) Uani 1 1 d .
H17 H -0.5126 0.4558 0.4369 0.078 Uiso 1 1 calc .
C18 C -0.3456(2) 0.33398(18) 0.43813(9) 0.0675(5) Uani 1 1 d .
H18 H -0.3891 0.2748 0.4619 0.081 Uiso 1 1 calc .
C19 C -0.2096(2) 0.31250(16) 0.41883(9) 0.0623(5) Uani 1 1 d .
H19 H -0.1610 0.2379 0.4292 0.075 Uiso 1 1 calc .
C20 C -0.14155(17) 0.39824(15) 0.38436(8) 0.0521(4) Uani 1 1 d .
C161 C -0.4375(2) 0.65027(19) 0.37009(9) 0.0709(5) Uani 1 1 d .
H161 H -0.4177 0.6732 0.3267 0.085 Uiso 1 1 calc .
C162 C -0.3754(3) 0.7508(2) 0.41554(12) 0.0940(7) Uani 1 1 d .
H16A H -0.4276 0.8264 0.4035 0.141 Uiso 1 1 calc .
H16B H -0.2692 0.7611 0.4134 0.141 Uiso 1 1 calc .
H16C H -0.3897 0.7293 0.4588 0.141 Uiso 1 1 calc .
C163 C -0.6078(3) 0.6423(2) 0.36858(13) 0.1032(8) Uani 1 1 d .
H16D H -0.6468 0.5758 0.3409 0.155 Uiso 1 1 calc .
H16E H -0.6536 0.7181 0.3524 0.155 Uiso 1 1 calc .
H16F H -0.6309 0.6279 0.4115 0.155 Uiso 1 1 calc .
C201 C 0.01341(19) 0.37285(17) 0.36663(10) 0.0675(5) Uani 1 1 d .
H201 H 0.0378 0.4389 0.3379 0.081 Uiso 1 1 calc .
C202 C 0.0202(2) 0.2530(2) 0.33119(13) 0.0965(7) Uani 1 1 d .
H20A H 0.1208 0.2407 0.3209 0.145 Uiso 1 1 calc .
H20B H -0.0504 0.2550 0.2921 0.145 Uiso 1 1 calc .
H20C H -0.0055 0.1867 0.3580 0.145 Uiso 1 1 calc .
C203 C 0.1299(2) 0.3755(3) 0.42603(15) 0.1126(9) Uani 1 1 d .
H20D H 0.2281 0.3581 0.4142 0.169 Uiso 1 1 calc .
H20E H 0.1051 0.3147 0.4562 0.169 Uiso 1 1 calc .
H20F H 0.1309 0.4555 0.4456 0.169 Uiso 1 1 calc .

loop_
_atom_site_aniso_label
_atom_site_aniso_U_11
_atom_site_aniso_U_22
_atom_site_aniso_U_33
_atom_site_aniso_U_23
_atom_site_aniso_U_13
_atom_site_aniso_U_12
N1 0.0675(9) 0.0470(8) 0.0470(8) 0.0023(6) 0.0107(6) -0.0048(7)
N5 0.0524(7) 0.0474(8) 0.0492(8) 0.0067(6) 0.0121(6) 0.0049(6)
C2 0.0545(9) 0.0515(9) 0.0465(9) 0.0030(7) 0.0078(7) 0.0106(7)
C3 0.0594(10) 0.0596(10) 0.0442(9) 0.0061(8) 0.0104(7) 0.0082(8)
C4 0.0497(9) 0.0502(9) 0.0504(9) 0.0118(7) 0.0135(7) 0.0119(7)
C6 0.0521(9) 0.0417(9) 0.0575(10) 0.0090(7) 0.0114(7) 0.0081(7)
C7 0.0789(12) 0.0626(11) 0.0600(11) 0.0023(9) 0.0145(9) -0.0092(9)
C8 0.0980(15) 0.0676(13) 0.0691(12) -0.0070(10) 0.0079(11) -0.0089(11)
C9 0.0802(13) 0.0584(12) 0.0910(16) -0.0038(11) 0.0044(11) -0.0069(10)
C10 0.0647(11) 0.0532(11) 0.0958(16) 0.0080(10) 0.0170(10) -0.0044(9)
C11 0.0536(9) 0.0468(9) 0.0705(12) 0.0111(8) 0.0150(8) 0.0061(7)
C12 0.0692(11) 0.0695(12) 0.0750(13) 0.0178(10) 0.0278(10) -0.0050(10)
C13 0.0689(11) 0.0719(12) 0.0559(10) 0.0128(9) 0.0203(9) 0.0013(10)
C14 0.0799(12) 0.0666(12) 0.0573(11) -0.0023(9) 0.0043(9) -0.0029(10)
C15 0.0514(9) 0.0483(9) 0.0424(8) 0.0016(7) 0.0051(7) -0.0027(7)
C16 0.0532(9) 0.0634(11) 0.0434(9) -0.0047(8) 0.0039(7) 0.0061(8)
C17 0.0521(10) 0.0888(14) 0.0561(10) -0.0045(10) 0.0150(8) -0.0063(9)
C18 0.0701(12) 0.0727(13) 0.0612(11) 0.0116(9) 0.0143(9) -0.0136(10)
C19 0.0632(10) 0.0578(11) 0.0656(11) 0.0138(9) 0.0074(8) -0.0022(8)
C20 0.0491(9) 0.0501(9) 0.0567(10) 0.0060(7) 0.0054(7) 0.0003(7)
C161 0.0767(12) 0.0773(13) 0.0577(11) -0.0061(9) 0.0064(9) 0.0253(10)
C162 0.1055(17) 0.0721(14) 0.1028(17) -0.0179(12) 0.0090(13) 0.0153(13)
C163 0.0783(14) 0.1121(19) 0.1131(19) -0.0274(15) -0.0078(13) 0.0395(14)
C201 0.0509(10) 0.0633(12) 0.0889(14) 0.0134(10) 0.0115(9) 0.0048(8)
C202 0.0776(14) 0.0839(16) 0.132(2) -0.0108(14) 0.0274(14) 0.0181(12)
C203 0.0535(12) 0.142(2) 0.137(2) 0.0006(18) -0.0057(13) -0.0045(13)

loop_
_atom_type_symbol
_atom_type_description
_atom_type_scat_dispersion_real
_atom_type_scat_dispersion_imag
_atom_type_scat_source
C C 0.0033 0.0016 'International Tables Vol C Tables 4.2.6.8 and 6.1.1.4'
H H 0.0000 0.0000 'International Tables Vol C Tables 4.2.6.8 and 6.1.1.4'
N N 0.0061 0.0033 'International Tables Vol C Tables 4.2.6.8 and 6.1.1.4'

loop_
_geom_angle_atom_site_label_1
_geom_angle_atom_site_label_2
_geom_angle_atom_site_label_3
_geom_angle
H1 N1 C2 114.8(11)
H1 N1 C15 118.8(11)
C2 N1 C15 126.37(14)
C4 N5 C6 119.21(13)
N1 C2 C3 120.89(15)
N1 C2 C14 117.41(15)
C3 C2 C14 121.70(15)
C2 C3 C4 126.76(15)
N5 C4 C13 120.35(15)
N5 C4 C3 120.13(14)
C13 C4 C3 119.51(15)
N5 C6 C7 119.10(14)
N5 C6 C11 122.96(15)
C7 C6 C11 117.93(16)
C8 C7 C6 120.93(17)
C7 C8 C9 120.85(19)
C10 C9 C8 119.76(19)
C9 C10 C11 121.06(17)
C10 C11 C6 119.42(17)
C10 C11 C12 124.04(16)
C6 C11 C12 116.54(16)
C13 C12 C11 120.18(16)
C12 C13 C4 120.65(16)
C20 C15 C16 121.72(14)
C20 C15 N1 119.62(14)
C16 C15 N1 118.61(14)
C17 C16 C15 117.34(15)
C17 C16 C161 122.00(16)
C15 C16 C161 120.64(16)
C18 C17 C16 121.18(16)
C19 C18 C17 120.27(16)
C18 C19 C20 121.38(17)
C19 C20 C15 118.08(15)
C19 C20 C201 119.55(15)
C15 C20 C201 122.34(14)
C16 C161 C162 111.03(16)
C16 C161 C163 113.15(19)
C162 C161 C163 109.53(17)
C20 C201 C202 112.41(16)
C20 C201 C203 110.17(18)
C202 C201 C203 110.68(19)

loop_
_geom_bond_atom_site_label_1
_geom_bond_atom_site_label_2
_geom_bond_distance
N1 H1 0.916(19)
N1 C2 1.352(2)
N1 C15 1.431(2)
N5 C4 1.336(2)
N5 C6 1.367(2)
C2 C3 1.365(2)
C2 C14 1.497(2)
C3 C4 1.432(2)
C4 C13 1.429(2)
C6 C7 1.406(2)
C6 C11 1.411(2)
C7 C8 1.364(3)
C8 C9 1.389(3)
C9 C10 1.354(3)
C10 C11 1.406(3)
C11 C12 1.416(3)
C12 C13 1.347(3)
C15 C20 1.394(2)
C15 C16 1.403(2)
C16 C17 1.394(3)
C16 C161 1.511(2)
C17 C18 1.375(3)
C18 C19 1.363(3)
C19 C20 1.384(2)
C20 C201 1.520(2)
C161 C162 1.518(3)
C161 C163 1.532(3)
C201 C202 1.520(3)
C201 C203 1.520(3)
